data_4120539
loop_
_publ_author_name
'Jin, Xu-Hui'
'Sheberla, Dennis'
'Shimon, Linda J. W.'
'Bendikov, Michael'

_publ_section_title
;
 Highly Coplanar Very Long Oligo(alkylfuran)s: A Conjugated System with
 Specific Head-To-Head Defect.
;
_journal_issue 6
_journal_name_full 'Journal of the American Chemical Society'
_journal_page_first 2592
_journal_page_last 2601
_journal_paper_doi 10.1021/ja411842g
_journal_volume 136
_journal_year 2014
_chemical_formula_moiety 'C36 H38 O6'
_chemical_formula_sum 'C36 H38 O6'
_chemical_formula_weight 566.66
_chemical_name_systematic
; 
 ? 
;
_space_group_IT_number 2
_symmetry_cell_setting triclinic
_symmetry_space_group_name_Hall '-P 1'
_symmetry_space_group_name_H-M 'P -1'
_atom_sites_solution_hydrogens geom
_atom_sites_solution_primary direct
_atom_sites_solution_secondary difmap
_audit_creation_method SHELXL-97
_cell_angle_alpha 90.015(4)
_cell_angle_beta 94.660(3)
_cell_angle_gamma 90.010(4)
_cell_formula_units_Z 2
_cell_length_a 8.2211(9)
_cell_length_b 7.3440(8)
_cell_length_c 25.041(3)
_cell_measurement_reflns_used 19329
_cell_measurement_temperature 100(2)
_cell_measurement_theta_max 25.35
_cell_measurement_theta_min 2.55
_cell_volume 1506.9(3)
_computing_cell_refinement 'Bruker Apex2'
_computing_data_collection 'Bruker Apex2'
_computing_data_reduction 'Bruker Apex2'
_computing_structure_refinement 'SHELXL-97 (Sheldrick, 1997)'
_computing_structure_solution 'SHELXS-97 (Sheldrick, 1990)'
_diffrn_ambient_temperature 100(2)
_diffrn_measured_fraction_theta_full 0.984
_diffrn_measured_fraction_theta_max 0.984
_diffrn_measurement_device_type 'Bruker KappaApexII CCD'
_diffrn_measurement_method 'phi and omega scans'
_diffrn_radiation_monochromator graphite
_diffrn_radiation_source 'fine-focus sealed tube'
_diffrn_radiation_type MoK\a
_diffrn_radiation_wavelength 0.71073
_diffrn_reflns_av_R_equivalents 0.0515
_diffrn_reflns_av_sigmaI/netI 0.0538
_diffrn_reflns_limit_h_max 9
_diffrn_reflns_limit_h_min -9
_diffrn_reflns_limit_k_max 8
_diffrn_reflns_limit_k_min -7
_diffrn_reflns_limit_l_max 30
_diffrn_reflns_limit_l_min -30
_diffrn_reflns_number 19329
_diffrn_reflns_theta_full 25.35
_diffrn_reflns_theta_max 25.35
_diffrn_reflns_theta_min 2.55
_exptl_absorpt_coefficient_mu 0.084
_exptl_absorpt_correction_T_max 0.9975
_exptl_absorpt_correction_T_min 0.9834
_exptl_absorpt_correction_type multi-scan
_exptl_absorpt_process_details SADABS
_exptl_crystal_colour yellow
_exptl_crystal_density_diffrn 1.249
_exptl_crystal_density_method 'not measured'
_exptl_crystal_description plate
_exptl_crystal_F_000 604
_exptl_crystal_size_max 0.20
_exptl_crystal_size_mid 0.16
_exptl_crystal_size_min 0.03
_refine_diff_density_max 0.286
_refine_diff_density_min -0.313
_refine_diff_density_rms 0.065
_refine_ls_extinction_method none
_refine_ls_goodness_of_fit_ref 1.073
_refine_ls_hydrogen_treatment constr
_refine_ls_matrix_type full
_refine_ls_number_parameters 381
_refine_ls_number_reflns 5429
_refine_ls_number_restraints 0
_refine_ls_restrained_S_all 1.073
_refine_ls_R_factor_all 0.0886
_refine_ls_R_factor_gt 0.0697
_refine_ls_shift/su_max 0.000
_refine_ls_shift/su_mean 0.000
_refine_ls_structure_factor_coef Fsqd
_refine_ls_weighting_details 'calc w=1/[\s^2^(Fo^2^)+(0.0770P)^2^+3.1909P] where P=(Fo^2^+2Fc^2^)/3'
_refine_ls_weighting_scheme calc
_refine_ls_wR_factor_gt 0.1969
_refine_ls_wR_factor_ref 0.2066
_reflns_number_gt 4111
_reflns_number_total 5429
_reflns_threshold_expression >2sigma(I)
_cod_data_source_file ja411842g_si_001.cif
_cod_data_source_block bd124
_cod_original_cell_volume 1506.8(3)
_cod_original_sg_symbol_H-M P-1
_cod_database_code 4120539

loop_
_symmetry_equiv_pos_as_xyz
'x, y, z'
'-x, -y, -z'

loop_
_atom_site_label
_atom_site_type_symbol
_atom_site_fract_x
_atom_site_fract_y
_atom_site_fract_z
_atom_site_U_iso_or_equiv
_atom_site_adp_type
_atom_site_occupancy
_atom_site_symmetry_multiplicity
_atom_site_calc_flag
_atom_site_refinement_flags
O1 O 0.4137(3) 0.9619(4) 0.24252(11) 0.0387(7) Uani 1 1 d .
O2 O 0.5771(3) 0.7073(3) 0.13489(9) 0.0208(5) Uani 1 1 d .
O3 O 0.9148(3) 0.6274(3) 0.05331(9) 0.0201(5) Uani 1 1 d .
O4 O 0.5867(3) 1.4616(4) 0.25756(11) 0.0385(7) Uani 1 1 d .
O5 O 0.4230(3) 1.2075(3) 0.36515(9) 0.0204(5) Uani 1 1 d .
O6 O 0.0853(3) 1.1270(3) 0.44673(9) 0.0197(5) Uani 1 1 d .
C1 C 0.2596(5) 0.9432(5) 0.26011(16) 0.0357(9) Uani 1 1 d .
H1 H 0.2223 1.0046 0.2902 0.043 Uiso 1 1 calc R
C2 C 0.1705(4) 0.8268(5) 0.22894(14) 0.0275(8) Uani 1 1 d .
H2 H 0.0607 0.7916 0.2326 0.033 Uiso 1 1 calc R
C3 C 0.2727(4) 0.7656(4) 0.18905(13) 0.0214(7) Uani 1 1 d .
H3 H 0.2441 0.6818 0.1610 0.026 Uiso 1 1 calc R
C4 C 0.4168(4) 0.8494(4) 0.19896(13) 0.0229(7) Uani 1 1 d .
C5 C 0.5667(4) 0.8438(4) 0.17264(13) 0.0215(7) Uani 1 1 d .
C6 C 0.7052(4) 0.9459(5) 0.17614(14) 0.0276(8) Uani 1 1 d .
H6 H 0.7283 1.0473 0.1990 0.033 Uiso 1 1 calc R
C7 C 0.8089(4) 0.8713(5) 0.13882(14) 0.0256(8) Uani 1 1 d .
H7 H 0.9148 0.9129 0.1322 0.031 Uiso 1 1 calc R
C8 C 0.7268(4) 0.7289(4) 0.11453(13) 0.0211(7) Uani 1 1 d .
C9 C 0.7653(4) 0.6024(4) 0.07351(13) 0.0199(7) Uani 1 1 d .
C10 C 0.6843(4) 0.4631(4) 0.04767(13) 0.0201(7) Uani 1 1 d .
H10 H 0.5794 0.4191 0.0545 0.024 Uiso 1 1 calc R
C11 C 0.7847(4) 0.3943(4) 0.00827(13) 0.0206(7) Uani 1 1 d .
C12 C 0.9249(4) 0.4983(4) 0.01327(13) 0.0198(7) Uani 1 1 d .
C13 C 0.7398(4) 0.2434(4) -0.03089(13) 0.0214(7) Uani 1 1 d .
H13A H 0.8180 0.2434 -0.0589 0.026 Uiso 1 1 calc R
H13B H 0.6299 0.2682 -0.0486 0.026 Uiso 1 1 calc R
C14 C 0.7394(4) 0.0533(4) -0.00507(13) 0.0210(7) Uani 1 1 d .
H14A H 0.8502 0.0260 0.0114 0.025 Uiso 1 1 calc R
H14B H 0.6640 0.0538 0.0238 0.025 Uiso 1 1 calc R
C15 C 0.6875(4) -0.0969(4) -0.04537(14) 0.0221(7) Uani 1 1 d .
H15A H 0.6678 -0.2103 -0.0255 0.027 Uiso 1 1 calc R
H15B H 0.5832 -0.0613 -0.0652 0.027 Uiso 1 1 calc R
C16 C 0.8135(4) -0.1349(4) -0.08560(14) 0.0229(7) Uani 1 1 d .
H16A H 0.8332 -0.0212 -0.1053 0.028 Uiso 1 1 calc R
H16B H 0.9176 -0.1703 -0.0657 0.028 Uiso 1 1 calc R
C17 C 0.7637(5) -0.2839(5) -0.12605(15) 0.0327(9) Uani 1 1 d .
H17A H 0.6614 -0.2481 -0.1470 0.039 Uiso 1 1 calc R
H17B H 0.7427 -0.3981 -0.1068 0.039 Uiso 1 1 calc R
C18 C 0.8970(6) -0.3172(5) -0.16425(18) 0.0480(12) Uani 1 1 d .
H18A H 0.9246 -0.2020 -0.1811 0.072 Uiso 1 1 calc R
H18B H 0.8574 -0.4042 -0.1920 0.072 Uiso 1 1 calc R
H18C H 0.9943 -0.3667 -0.1441 0.072 Uiso 1 1 calc R
C19 C 0.7405(5) 1.4436(5) 0.24030(16) 0.0359(9) Uani 1 1 d .
H19 H 0.7780 1.5058 0.2104 0.043 Uiso 1 1 calc R
C20 C 0.8299(4) 1.3271(5) 0.27118(15) 0.0283(8) Uani 1 1 d .
H20 H 0.9397 1.2922 0.2675 0.034 Uiso 1 1 calc R
C21 C 0.7273(4) 1.2654(4) 0.31091(13) 0.0219(7) Uani 1 1 d .
H21 H 0.7556 1.1809 0.3389 0.026 Uiso 1 1 calc R
C22 C 0.5832(4) 1.3499(4) 0.30108(13) 0.0219(7) Uani 1 1 d .
C23 C 0.4340(4) 1.3433(4) 0.32738(13) 0.0208(7) Uani 1 1 d .
C24 C 0.2950(4) 1.4456(5) 0.32388(14) 0.0272(8) Uani 1 1 d .
H24 H 0.2715 1.5465 0.3008 0.033 Uiso 1 1 calc R
C25 C 0.1919(4) 1.3718(5) 0.36139(14) 0.0261(8) Uani 1 1 d .
H25 H 0.0866 1.4145 0.3683 0.031 Uiso 1 1 calc R
C26 C 0.2725(4) 1.2288(4) 0.38534(13) 0.0206(7) Uani 1 1 d .
C27 C 0.2351(4) 1.1025(4) 0.42640(13) 0.0208(7) Uani 1 1 d .
C28 C 0.3159(4) 0.9631(4) 0.45226(13) 0.0206(7) Uani 1 1 d .
H28 H 0.4208 0.9188 0.4454 0.025 Uiso 1 1 calc R
C29 C 0.2150(4) 0.8942(4) 0.49179(13) 0.0198(7) Uani 1 1 d .
C30 C 0.0754(4) 0.9988(4) 0.48682(12) 0.0189(7) Uani 1 1 d .
C31 C 0.2603(4) 0.7441(4) 0.53101(13) 0.0211(7) Uani 1 1 d .
H31A H 0.1823 0.7442 0.5591 0.025 Uiso 1 1 calc R
H31B H 0.3703 0.7691 0.5486 0.025 Uiso 1 1 calc R
C32 C 0.2605(4) 0.5530(4) 0.50497(13) 0.0211(7) Uani 1 1 d .
H32A H 0.1496 0.5256 0.4885 0.025 Uiso 1 1 calc R
H32B H 0.3360 0.5533 0.4761 0.025 Uiso 1 1 calc R
C33 C 0.3123(4) 0.4034(4) 0.54548(14) 0.0222(7) Uani 1 1 d .
H33A H 0.3324 0.2899 0.5257 0.027 Uiso 1 1 calc R
H33B H 0.4164 0.4395 0.5653 0.027 Uiso 1 1 calc R
C34 C 0.1873(4) 0.3646(4) 0.58565(14) 0.0226(7) Uani 1 1 d .
H34A H 0.1672 0.4784 0.6053 0.027 Uiso 1 1 calc R
H34B H 0.0832 0.3288 0.5657 0.027 Uiso 1 1 calc R
C35 C 0.2364(5) 0.2168(5) 0.62611(16) 0.0330(9) Uani 1 1 d .
H35A H 0.3383 0.2532 0.6472 0.040 Uiso 1 1 calc R
H35B H 0.2583 0.1027 0.6069 0.040 Uiso 1 1 calc R
C36 C 0.1035(6) 0.1822(5) 0.66415(18) 0.0472(12) Uani 1 1 d .
H36A H 0.0770 0.2965 0.6817 0.071 Uiso 1 1 calc R
H36B H 0.1425 0.0930 0.6913 0.071 Uiso 1 1 calc R
H36C H 0.0056 0.1350 0.6438 0.071 Uiso 1 1 calc R

loop_
_atom_site_aniso_label
_atom_site_aniso_U_11
_atom_site_aniso_U_22
_atom_site_aniso_U_33
_atom_site_aniso_U_23
_atom_site_aniso_U_13
_atom_site_aniso_U_12
O1 0.0322(15) 0.0437(16) 0.0415(17) -0.0241(13) 0.0105(12) -0.0042(12)
O2 0.0234(12) 0.0198(12) 0.0200(12) -0.0070(9) 0.0068(9) 0.0007(9)
O3 0.0210(12) 0.0189(11) 0.0212(12) -0.0058(9) 0.0065(9) 0.0010(9)
O4 0.0324(15) 0.0449(16) 0.0396(16) 0.0201(13) 0.0108(12) 0.0069(12)
O5 0.0234(12) 0.0198(12) 0.0186(12) 0.0022(9) 0.0056(9) 0.0009(9)
O6 0.0200(11) 0.0197(11) 0.0202(12) 0.0009(9) 0.0075(9) 0.0001(9)
C1 0.031(2) 0.044(2) 0.034(2) -0.0149(18) 0.0155(17) 0.0033(17)
C2 0.0245(18) 0.0309(19) 0.028(2) 0.0025(15) 0.0057(15) -0.0004(14)
C3 0.0268(17) 0.0177(16) 0.0199(18) -0.0053(13) 0.0024(14) -0.0017(13)
C4 0.0300(18) 0.0191(17) 0.0205(18) -0.0051(13) 0.0067(14) 0.0050(13)
C5 0.0253(17) 0.0196(16) 0.0199(18) -0.0056(13) 0.0034(14) 0.0023(13)
C6 0.0297(19) 0.0263(18) 0.027(2) -0.0120(15) 0.0070(15) -0.0041(14)
C7 0.0218(17) 0.0288(19) 0.027(2) -0.0086(15) 0.0054(14) -0.0048(14)
C8 0.0200(16) 0.0216(17) 0.0220(18) -0.0010(13) 0.0038(13) 0.0014(13)
C9 0.0199(16) 0.0200(16) 0.0203(17) 0.0004(13) 0.0039(13) 0.0012(12)
C10 0.0226(17) 0.0185(16) 0.0197(17) -0.0009(13) 0.0046(13) 0.0012(13)
C11 0.0230(17) 0.0172(16) 0.0221(18) -0.0003(13) 0.0045(13) 0.0024(13)
C12 0.0259(17) 0.0146(16) 0.0197(18) -0.0031(13) 0.0064(14) 0.0022(12)
C13 0.0244(17) 0.0171(16) 0.0227(18) -0.0040(13) 0.0012(14) 0.0004(13)
C14 0.0204(17) 0.0214(17) 0.0218(18) -0.0030(13) 0.0066(13) -0.0027(13)
C15 0.0204(17) 0.0173(16) 0.0288(19) -0.0038(14) 0.0038(14) -0.0040(12)
C16 0.0267(17) 0.0167(16) 0.0257(19) -0.0026(13) 0.0043(14) 0.0008(13)
C17 0.048(2) 0.0204(18) 0.031(2) -0.0070(15) 0.0090(17) -0.0050(16)
C18 0.082(3) 0.025(2) 0.040(3) -0.0112(18) 0.028(2) -0.004(2)
C19 0.032(2) 0.043(2) 0.036(2) 0.0100(18) 0.0165(17) -0.0053(17)
C20 0.0244(18) 0.032(2) 0.030(2) -0.0069(15) 0.0068(15) 0.0014(14)
C21 0.0272(18) 0.0190(17) 0.0194(18) 0.0001(13) 0.0022(14) 0.0025(13)
C22 0.0307(18) 0.0186(16) 0.0169(17) 0.0014(13) 0.0048(14) -0.0035(13)
C23 0.0260(17) 0.0185(16) 0.0175(17) 0.0022(13) 0.0003(13) -0.0003(13)
C24 0.0292(19) 0.0262(18) 0.0266(19) 0.0065(15) 0.0053(15) 0.0051(14)
C25 0.0222(17) 0.0288(19) 0.028(2) 0.0020(15) 0.0060(14) 0.0051(14)
C26 0.0187(16) 0.0224(17) 0.0215(18) -0.0043(13) 0.0054(13) -0.0032(12)
C27 0.0216(17) 0.0200(16) 0.0213(18) -0.0048(13) 0.0051(13) -0.0024(13)
C28 0.0207(16) 0.0201(16) 0.0214(18) -0.0047(13) 0.0046(13) 0.0012(13)
C29 0.0221(17) 0.0169(16) 0.0205(17) -0.0039(13) 0.0023(13) -0.0016(12)
C30 0.0239(17) 0.0163(16) 0.0167(17) -0.0014(13) 0.0026(13) -0.0001(12)
C31 0.0226(17) 0.0187(16) 0.0223(18) 0.0003(13) 0.0037(14) 0.0011(13)
C32 0.0201(16) 0.0210(17) 0.0229(18) -0.0026(13) 0.0068(13) 0.0036(12)
C33 0.0213(17) 0.0163(16) 0.0296(19) -0.0024(14) 0.0056(14) 0.0059(12)
C34 0.0252(17) 0.0156(16) 0.0272(19) -0.0018(13) 0.0035(14) 0.0016(13)
C35 0.048(2) 0.0200(18) 0.032(2) 0.0015(15) 0.0087(18) 0.0055(16)
C36 0.076(3) 0.025(2) 0.044(3) 0.0032(18) 0.026(2) 0.007(2)

loop_
_atom_type_symbol
_atom_type_description
_atom_type_scat_dispersion_real
_atom_type_scat_dispersion_imag
_atom_type_scat_source
C C 0.0033 0.0016 'International Tables Vol C Tables 4.2.6.8 and 6.1.1.4'
H H 0.0000 0.0000 'International Tables Vol C Tables 4.2.6.8 and 6.1.1.4'
O O 0.0106 0.0060 'International Tables Vol C Tables 4.2.6.8 and 6.1.1.4'

loop_
_geom_angle_atom_site_label_1
_geom_angle_atom_site_label_2
_geom_angle_atom_site_label_3
_geom_angle
_geom_angle_site_symmetry_3
C4 O1 C1 105.7(3) .
C8 O2 C5 106.0(2) .
C9 O3 C12 106.4(2) .
C22 O4 C19 105.8(3) .
C23 O5 C26 106.2(2) .
C27 O6 C30 106.6(2) .
C2 C1 O1 110.6(3) .
C2 C1 H1 124.7 .
O1 C1 H1 124.7 .
C1 C2 C3 106.5(3) .
C1 C2 H2 126.8 .
C3 C2 H2 126.8 .
C4 C3 C2 106.7(3) .
C4 C3 H3 126.6 .
C2 C3 H3 126.6 .
C3 C4 O1 110.6(3) .
C3 C4 C5 132.6(3) .
O1 C4 C5 116.9(3) .
C6 C5 O2 110.1(3) .
C6 C5 C4 134.1(3) .
O2 C5 C4 115.7(3) .
C5 C6 C7 106.8(3) .
C5 C6 H6 126.6 .
C7 C6 H6 126.6 .
C8 C7 C6 106.7(3) .
C8 C7 H7 126.7 .
C6 C7 H7 126.7 .
C7 C8 O2 110.3(3) .
C7 C8 C9 133.2(3) .
O2 C8 C9 116.4(3) .
C10 C9 O3 110.1(3) .
C10 C9 C8 134.4(3) .
O3 C9 C8 115.5(3) .
C9 C10 C11 107.9(3) .
C9 C10 H10 126.0 .
C11 C10 H10 126.0 .
C12 C11 C10 105.5(3) .
C12 C11 C13 128.7(3) .
C10 C11 C13 125.8(3) .
C11 C12 O3 110.2(3) .
C11 C12 C12 134.8(4) 2_765
O3 C12 C12 115.0(3) 2_765
C11 C13 C14 113.8(3) .
C11 C13 H13A 108.8 .
C14 C13 H13A 108.8 .
C11 C13 H13B 108.8 .
C14 C13 H13B 108.8 .
H13A C13 H13B 107.7 .
C15 C14 C13 112.7(3) .
C15 C14 H14A 109.0 .
C13 C14 H14A 109.0 .
C15 C14 H14B 109.0 .
C13 C14 H14B 109.0 .
H14A C14 H14B 107.8 .
C16 C15 C14 113.5(3) .
C16 C15 H15A 108.9 .
C14 C15 H15A 108.9 .
C16 C15 H15B 108.9 .
C14 C15 H15B 108.9 .
H15A C15 H15B 107.7 .
C17 C16 C15 114.2(3) .
C17 C16 H16A 108.7 .
C15 C16 H16A 108.7 .
C17 C16 H16B 108.7 .
C15 C16 H16B 108.7 .
H16A C16 H16B 107.6 .
C16 C17 C18 111.2(3) .
C16 C17 H17A 109.4 .
C18 C17 H17A 109.4 .
C16 C17 H17B 109.4 .
C18 C17 H17B 109.4 .
H17A C17 H17B 108.0 .
C17 C18 H18A 109.5 .
C17 C18 H18B 109.5 .
H18A C18 H18B 109.5 .
C17 C18 H18C 109.5 .
H18A C18 H18C 109.5 .
H18B C18 H18C 109.5 .
C20 C19 O4 110.9(3) .
C20 C19 H19 124.6 .
O4 C19 H19 124.6 .
C19 C20 C21 106.2(3) .
C19 C20 H20 126.9 .
C21 C20 H20 126.9 .
C22 C21 C20 106.7(3) .
C22 C21 H21 126.7 .
C20 C21 H21 126.7 .
C21 C22 O4 110.4(3) .
C21 C22 C23 132.3(3) .
O4 C22 C23 117.3(3) .
C24 C23 O5 109.9(3) .
C24 C23 C22 133.8(3) .
O5 C23 C22 116.3(3) .
C23 C24 C25 106.8(3) .
C23 C24 H24 126.6 .
C25 C24 H24 126.6 .
C26 C25 C24 106.9(3) .
C26 C25 H25 126.5 .
C24 C25 H25 126.5 .
C25 C26 O5 110.2(3) .
C25 C26 C27 133.7(3) .
O5 C26 C27 116.0(3) .
C28 C27 O6 109.8(3) .
C28 C27 C26 134.8(3) .
O6 C27 C26 115.4(3) .
C27 C28 C29 107.9(3) .
C27 C28 H28 126.0 .
C29 C28 H28 126.0 .
C30 C29 C28 105.4(3) .
C30 C29 C31 128.9(3) .
C28 C29 C31 125.7(3) .
C29 C30 O6 110.3(3) .
C29 C30 C30 134.5(4) 2_576
O6 C30 C30 115.1(3) 2_576
C29 C31 C32 113.5(3) .
C29 C31 H31A 108.9 .
C32 C31 H31A 108.9 .
C29 C31 H31B 108.9 .
C32 C31 H31B 108.9 .
H31A C31 H31B 107.7 .
C33 C32 C31 112.4(3) .
C33 C32 H32A 109.1 .
C31 C32 H32A 109.1 .
C33 C32 H32B 109.1 .
C31 C32 H32B 109.1 .
H32A C32 H32B 107.9 .
C34 C33 C32 113.9(3) .
C34 C33 H33A 108.8 .
C32 C33 H33A 108.8 .
C34 C33 H33B 108.8 .
C32 C33 H33B 108.8 .
H33A C33 H33B 107.7 .
C35 C34 C33 114.7(3) .
C35 C34 H34A 108.6 .
C33 C34 H34A 108.6 .
C35 C34 H34B 108.6 .
C33 C34 H34B 108.6 .
H34A C34 H34B 107.6 .
C34 C35 C36 111.7(3) .
C34 C35 H35A 109.3 .
C36 C35 H35A 109.3 .
C34 C35 H35B 109.3 .
C36 C35 H35B 109.3 .
H35A C35 H35B 107.9 .
C35 C36 H36A 109.5 .
C35 C36 H36B 109.5 .
H36A C36 H36B 109.5 .
C35 C36 H36C 109.5 .
H36A C36 H36C 109.5 .
H36B C36 H36C 109.5 .

loop_
_geom_bond_atom_site_label_1
_geom_bond_atom_site_label_2
_geom_bond_distance
_geom_bond_site_symmetry_2
O1 C4 1.370(4) .
O1 C1 1.381(5) .
O2 C8 1.379(4) .
O2 C5 1.385(4) .
O3 C9 1.378(4) .
O3 C12 1.387(4) .
O4 C22 1.366(4) .
O4 C19 1.375(5) .
O5 C23 1.383(4) .
O5 C26 1.383(4) .
O6 C27 1.382(4) .
O6 C30 1.384(4) .
C1 C2 1.336(5) .
C1 H1 0.9500 .
C2 C3 1.429(5) .
C2 H2 0.9500 .
C3 C4 1.339(5) .
C3 H3 0.9500 .
C4 C5 1.444(5) .
C5 C6 1.360(5) .
C6 C7 1.425(5) .
C6 H6 0.9500 .
C7 C8 1.361(5) .
C7 H7 0.9500 .
C8 C9 1.439(4) .
C9 C10 1.356(5) .
C10 C11 1.429(4) .
C10 H10 0.9500 .
C11 C12 1.380(5) .
C11 C13 1.506(4) .
C12 C12 1.449(6) 2_765
C13 C14 1.538(4) .
C13 H13A 0.9900 .
C13 H13B 0.9900 .
C14 C15 1.532(4) .
C14 H14A 0.9900 .
C14 H14B 0.9900 .
C15 C16 1.528(4) .
C15 H15A 0.9900 .
C15 H15B 0.9900 .
C16 C17 1.524(5) .
C16 H16A 0.9900 .
C16 H16B 0.9900 .
C17 C18 1.532(5) .
C17 H17A 0.9900 .
C17 H17B 0.9900 .
C18 H18A 0.9800 .
C18 H18B 0.9800 .
C18 H18C 0.9800 .
C19 C20 1.333(5) .
C19 H19 0.9500 .
C20 C21 1.429(5) .
C20 H20 0.9500 .
C21 C22 1.343(5) .
C21 H21 0.9500 .
C22 C23 1.439(5) .
C23 C24 1.364(5) .
C24 C25 1.423(5) .
C24 H24 0.9500 .
C25 C26 1.356(5) .
C25 H25 0.9500 .
C26 C27 1.437(5) .
C27 C28 1.356(5) .
C28 C29 1.434(5) .
C28 H28 0.9500 .
C29 C30 1.379(4) .
C29 C31 1.503(5) .
C30 C30 1.451(6) 2_576
C31 C32 1.547(4) .
C31 H31A 0.9900 .
C31 H31B 0.9900 .
C32 C33 1.532(5) .
C32 H32A 0.9900 .
C32 H32B 0.9900 .
C33 C34 1.522(5) .
C33 H33A 0.9900 .
C33 H33B 0.9900 .
C34 C35 1.517(5) .
C34 H34A 0.9900 .
C34 H34B 0.9900 .
C35 C36 1.528(6) .
C35 H35A 0.9900 .
C35 H35B 0.9900 .
C36 H36A 0.9800 .
C36 H36B 0.9800 .
C36 H36C 0.9800 .

loop_
_geom_torsion_atom_site_label_1
_geom_torsion_atom_site_label_2
_geom_torsion_atom_site_label_3
_geom_torsion_atom_site_label_4
_geom_torsion
_geom_torsion_site_symmetry_4
C4 O1 C1 C2 -0.6(4) .
O1 C1 C2 C3 0.4(4) .
C1 C2 C3 C4 0.0(4) .
C2 C3 C4 O1 -0.4(4) .
C2 C3 C4 C5 -179.6(4) .
C1 O1 C4 C3 0.6(4) .
C1 O1 C4 C5 179.9(3) .
C8 O2 C5 C6 -0.6(4) .
C8 O2 C5 C4 179.1(3) .
C3 C4 C5 C6 167.9(4) .
O1 C4 C5 C6 -11.2(6) .
C3 C4 C5 O2 -11.7(6) .
O1 C4 C5 O2 169.2(3) .
O2 C5 C6 C7 0.1(4) .
C4 C5 C6 C7 -179.5(4) .
C5 C6 C7 C8 0.4(4) .
C6 C7 C8 O2 -0.8(4) .
C6 C7 C8 C9 179.3(4) .
C5 O2 C8 C7 0.8(4) .
C5 O2 C8 C9 -179.2(3) .
C12 O3 C9 C10 0.3(3) .
C12 O3 C9 C8 -177.5(3) .
C7 C8 C9 C10 -177.8(4) .
O2 C8 C9 C10 2.2(6) .
C7 C8 C9 O3 -0.7(6) .
O2 C8 C9 O3 179.4(3) .
O3 C9 C10 C11 -0.5(4) .
C8 C9 C10 C11 176.7(4) .
C9 C10 C11 C12 0.6(4) .
C9 C10 C11 C13 -177.7(3) .
C10 C11 C12 O3 -0.4(4) .
C13 C11 C12 O3 177.8(3) .
C10 C11 C12 C12 179.5(5) 2_765
C13 C11 C12 C12 -2.2(7) 2_765
C9 O3 C12 C11 0.1(3) .
C9 O3 C12 C12 -179.9(3) 2_765
C12 C11 C13 C14 109.8(4) .
C10 C11 C13 C14 -72.3(4) .
C11 C13 C14 C15 178.0(3) .
C13 C14 C15 C16 70.0(4) .
C14 C15 C16 C17 -179.9(3) .
C15 C16 C17 C18 -178.9(3) .
C22 O4 C19 C20 -0.1(4) .
O4 C19 C20 C21 0.1(4) .
C19 C20 C21 C22 -0.2(4) .
C20 C21 C22 O4 0.1(4) .
C20 C21 C22 C23 -179.7(3) .
C19 O4 C22 C21 0.0(4) .
C19 O4 C22 C23 179.8(3) .
C26 O5 C23 C24 -0.2(4) .
C26 O5 C23 C22 179.2(3) .
C21 C22 C23 C24 168.3(4) .
O4 C22 C23 C24 -11.5(6) .
C21 C22 C23 O5 -11.0(5) .
O4 C22 C23 O5 169.2(3) .
O5 C23 C24 C25 0.4(4) .
C22 C23 C24 C25 -178.9(4) .
C23 C24 C25 C26 -0.4(4) .
C24 C25 C26 O5 0.3(4) .
C24 C25 C26 C27 179.0(4) .
C23 O5 C26 C25 0.0(4) .
C23 O5 C26 C27 -179.0(3) .
C30 O6 C27 C28 0.6(3) .
C30 O6 C27 C26 -177.5(3) .
C25 C26 C27 C28 -177.1(4) .
O5 C26 C27 C28 1.6(6) .
C25 C26 C27 O6 0.4(5) .
O5 C26 C27 O6 179.1(2) .
O6 C27 C28 C29 -0.6(4) .
C26 C27 C28 C29 177.0(3) .
C27 C28 C29 C30 0.4(4) .
C27 C28 C29 C31 -177.4(3) .
C28 C29 C30 O6 0.0(3) .
C31 C29 C30 O6 177.7(3) .
C28 C29 C30 C30 178.9(5) 2_576
C31 C29 C30 C30 -3.4(7) 2_576
C27 O6 C30 C29 -0.3(3) .
C27 O6 C30 C30 -179.5(3) 2_576
C30 C29 C31 C32 110.2(4) .
C28 C29 C31 C32 -72.5(4) .
C29 C31 C32 C33 178.2(3) .
C31 C32 C33 C34 70.1(4) .
C32 C33 C34 C35 180.0(3) .
C33 C34 C35 C36 -178.6(3) .
